data_1530207
loop_
_publ_author_name
'Krebs, B.'
'Voelker, D.'
'Stiller, K.'

_publ_section_title
;
 Novel adamantane-like Thio- and Selenoanions from aqueous solution- Ga4
 S10(8-), In4 S10(8-), In4 Se10(8-)
;
_journal_name_full 'Inorganica Chimica Acta'
_journal_page_first 101
_journal_page_last 102
_journal_volume 65
_journal_year 1982
_chemical_formula_sum 'Ga4 H30 K8 O15 S10'
_chemical_name_systematic 'K8 Ga4 S10 (H2 O)15'
_space_group_IT_number 62
_symmetry_space_group_name_Hall '-P 2ac 2n'
_symmetry_space_group_name_H-M 'P n m a'
_cell_angle_alpha 90
_cell_angle_beta 90
_cell_angle_gamma 90
_cell_formula_units_Z 4
_cell_length_a 13.796
_cell_length_b 16.692
_cell_length_c 16.024
_cell_volume 3690.052
_citation_journal_id_ASTM ICHAA3
_cod_data_source_file Krebs_ICHAA3_1982_868.cif
_cod_data_source_block H30Ga4K8O15S10
_cod_original_formula_sum 'H30 Ga4 K8 O15 S10'
_cod_database_code 1530207

loop_
_symmetry_equiv_pos_as_xyz
x,y,z
-x+1/2,-y,z+1/2
x+1/2,-y+1/2,-z+1/2
-x,y+1/2,-z
-x,-y,-z
x-1/2,y,-z-1/2
-x-1/2,y-1/2,z-1/2
x,-y-1/2,z

loop_
_atom_site_label
_atom_site_type_symbol
_atom_site_fract_x
_atom_site_fract_y
_atom_site_fract_z
_atom_site_occupancy
_atom_site_U_iso_or_equiv
_atom_site_attached_hydrogens
O6 O-2 0.33859 0.25 0.71274 1 0.0 2
O4 O-2 0.31542 0.07304 0.58919 1 0.0 2
O8 O-2 0.06306 0.15708 0.86578 0.5 0.0 2
Ga1 Ga+3 0.09882 0.14069 0.31518 1 0.0 0
O1 O-2 0.01199 0.09623 0.05994 1 0.0 2
K4 K+1 0.12677 0.04793 0.54201 1 0.0 0
S1 S-2 0.1437 0.25 0.55972 1 0.0 0
S3 S-2 0.08018 0.25 0.23091 1 0.0 0
S5 S-2 -0.11721 0.25 0.59332 1 0.0 0
O5 O-2 0.02741 0.12474 0.69295 1 0.0 2
O2 O-2 0.18071 -0.06132 0.40846 1 0.0 2
S6 S-2 0.40532 0.25 0.52199 1 0.0 0
K3 K+1 0.36603 -0.02414 0.44902 1 0.0 0
S2 S-2 0.24821 0.13805 0.37728 1 0.0 0
K5 K+1 0.21854 0.13009 0.73734 1 0.0 0
O9 O-2 0.1637 0.18886 0.87613 0.5 0.0 2
O3 O-2 0.2323 0.37906 0.09676 1 0.0 2
K2 K+1 0.34534 0.25 0.22882 1 0.0 0
K1 K+1 0.14797 0.25 0.0376 1 0.0 0
Ga2 Ga+3 0.25902 0.25 0.45866 1 0.0 0
Ga3 Ga+3 -0.00364 0.25 0.49323 1 0.0 0
S4 S-2 -0.02202 0.13632 0.41374 1 0.0 0
O7 O-2 0.35438 0.01334 0.24828 1 0.0 2
S7 S-2 0.08897 0.02805 0.23851 1 0.0 0
